data_4324426
loop_
_publ_author_name
'Gina M. Chiarella'
'F. Albert Cotton'
'Carlos A. Murillo'
'Mark D. Young'

_publ_section_title
;
 Tuning the Electrochemistry of Re26+ Species with Divergent Bicyclic
 Guanidinate Ligands and by Modification of Axial \p Interactions
;
_journal_name_full 'Inorganic Chemistry'
_journal_page_first 1258
_journal_page_last 1264
_journal_paper_doi 10.1021/ic101890p
_journal_volume 50
_journal_year 2011
_chemical_formula_moiety 'C20 H32 Cl2 N12 Re2 '
_chemical_formula_sum 'C20 H32 Cl2 N12 Re2'
_chemical_formula_weight 883.88
_chemical_name_systematic
; 
 ? 
;
_space_group_IT_number 87
_symmetry_cell_setting tetragonal
_symmetry_space_group_name_Hall '-I 4'
_symmetry_space_group_name_H-M 'I 4/m'
_atom_sites_solution_hydrogens geom
_atom_sites_solution_primary direct
_atom_sites_solution_secondary difmap
_audit_creation_method SHELXL-97
_cell_angle_alpha 90.00
_cell_angle_beta 90.00
_cell_angle_gamma 90.00
_cell_formula_units_Z 2
_cell_length_a 8.977(3)
_cell_length_b 8.977(3)
_cell_length_c 15.360(6)
_cell_measurement_reflns_used 2875
_cell_measurement_temperature 110(2)
_cell_measurement_theta_max 27.8
_cell_measurement_theta_min 2.63
_cell_volume 1237.8(8)
_computing_cell_refinement 'APEX-II(BRUKER-NONIUS, 2008)'
_computing_data_collection 'APEX-II (BRUKER-NONIUS, 2008)'
_computing_data_reduction 'APEX-II (BRUKER-NONIUS, 2008'
_computing_molecular_graphics 'SHELXS-97 (Sheldrick, 2008)'
_computing_publication_material 'SHELXTL (Bruker 2000)'
_computing_structure_refinement 'SHELXS-97 (Sheldrick, 2008)'
_computing_structure_solution 'SHELXS-97 (Sheldrick, 2008)'
_diffrn_ambient_temperature 110(2)
_diffrn_measured_fraction_theta_full 1.000
_diffrn_measured_fraction_theta_max 1.000
_diffrn_measurement_device_type 'APEX II'
_diffrn_measurement_method 'omega scans'
_diffrn_radiation_monochromator graphite
_diffrn_radiation_source 'fine-focus sealed tube'
_diffrn_radiation_type MoK\a
_diffrn_radiation_wavelength 0.71073
_diffrn_reflns_av_R_equivalents 0.1177
_diffrn_reflns_av_sigmaI/netI 0.0498
_diffrn_reflns_limit_h_max 10
_diffrn_reflns_limit_h_min -10
_diffrn_reflns_limit_k_max 10
_diffrn_reflns_limit_k_min -10
_diffrn_reflns_limit_l_max 18
_diffrn_reflns_limit_l_min -17
_diffrn_reflns_number 4717
_diffrn_reflns_theta_full 25.35
_diffrn_reflns_theta_max 25.35
_diffrn_reflns_theta_min 2.63
_diffrn_standards_decay_% 0
_diffrn_standards_interval_count 0
_diffrn_standards_interval_time 0
_diffrn_standards_number 0
_exptl_absorpt_coefficient_mu 10.024
_exptl_absorpt_correction_T_max 0.5010
_exptl_absorpt_correction_T_min 0.3147
_exptl_absorpt_correction_type multi-scan
_exptl_absorpt_process_details 'SADABS; (Sheldrick, 2006)'
_exptl_crystal_colour grey
_exptl_crystal_density_diffrn 2.371
_exptl_crystal_description block
_exptl_crystal_F_000 840
_exptl_crystal_size_max 0.15
_exptl_crystal_size_mid 0.09
_exptl_crystal_size_min 0.08
_refine_diff_density_max 1.018
_refine_diff_density_min -0.975
_refine_diff_density_rms 0.156
_refine_ls_extinction_method none
_refine_ls_goodness_of_fit_ref 1.285
_refine_ls_hydrogen_treatment constr
_refine_ls_matrix_type full
_refine_ls_number_parameters 49
_refine_ls_number_reflns 595
_refine_ls_number_restraints 2
_refine_ls_restrained_S_all 1.284
_refine_ls_R_factor_all 0.0346
_refine_ls_R_factor_gt 0.0244
_refine_ls_shift/su_max 0.001
_refine_ls_shift/su_mean 0.000
_refine_ls_structure_factor_coef Fsqd
_refine_ls_weighting_details 'calc w=1/[\s^2^(Fo^2^)+(0.0000P)^2^+1.6418P] where P=(Fo^2^+2Fc^2^)/3'
_refine_ls_weighting_scheme calc
_refine_ls_wR_factor_gt 0.0528
_refine_ls_wR_factor_ref 0.0607
_reflns_number_gt 524
_reflns_number_total 595
_reflns_threshold_expression >2sigma(I)
_cod_data_source_file ic101890p_si_001_3.cif
_cod_data_source_block Re2(tbo)4Cl2
_cod_database_code 4324426

loop_
_symmetry_equiv_pos_as_xyz
'x, y, z'
'-y, x, z'
'-x, -y, z'
'y, -x, z'
'x+1/2, y+1/2, z+1/2'
'-y+1/2, x+1/2, z+1/2'
'-x+1/2, -y+1/2, z+1/2'
'y+1/2, -x+1/2, z+1/2'
'-x, -y, -z'
'y, -x, -z'
'x, y, -z'
'-y, x, -z'
'-x+1/2, -y+1/2, -z+1/2'
'y+1/2, -x+1/2, -z+1/2'
'x+1/2, y+1/2, -z+1/2'
'-y+1/2, x+1/2, -z+1/2'

loop_
_atom_site_label
_atom_site_type_symbol
_atom_site_fract_x
_atom_site_fract_y
_atom_site_fract_z
_atom_site_U_iso_or_equiv
_atom_site_adp_type
_atom_site_occupancy
_atom_site_symmetry_multiplicity
_atom_site_calc_flag
_atom_site_refinement_flags
_atom_site_disorder_assembly
_atom_site_disorder_group
Re1 Re 0.0000 0.0000 0.925453(19) 0.0382(2) Uani 1 4 d S . .
Cl1 Cl 0.0000 0.0000 0.75840(14) 0.0536(7) Uani 1 4 d S . .
N1 N 0.2068(6) 0.1022(6) 0.9232(2) 0.0440(12) Uani 1 1 d . . .
N3 N 0.3823(10) 0.2323(11) 1.0000 0.045(2) Uani 0.756(15) 2 d SPD . 1
N3A N 0.417(2) 0.142(3) 1.0000 0.045(2) Uani 0.244(15) 2 d SPD . 2
C1 C 0.2616(10) 0.1371(11) 1.0000 0.051(2) Uani 1 2 d SD . .
C2 C 0.3156(7) 0.1546(8) 0.8593(3) 0.0556(17) Uani 1 1 d . . .
H2A H 0.2745 0.2381 0.8247 0.067 Uiso 1 1 calc R . .
H2B H 0.3447 0.0733 0.8193 0.067 Uiso 1 1 calc R . .
C3 C 0.4502(9) 0.2066(9) 0.9144(3) 0.0588(17) Uani 1 1 d D . .
H3A H 0.5281 0.1287 0.9173 0.071 Uiso 1 1 calc R A 1
H3B H 0.4941 0.2993 0.8906 0.071 Uiso 1 1 calc R A 1

loop_
_atom_site_aniso_label
_atom_site_aniso_U_11
_atom_site_aniso_U_22
_atom_site_aniso_U_33
_atom_site_aniso_U_23
_atom_site_aniso_U_13
_atom_site_aniso_U_12
Re1 0.0475(2) 0.0475(2) 0.0197(2) 0.000 0.000 0.000
Cl1 0.0690(12) 0.0690(12) 0.0230(10) 0.000 0.000 0.000
N1 0.045(3) 0.059(3) 0.027(2) -0.0011(17) -0.0002(16) -0.008(2)
N3 0.054(6) 0.043(6) 0.038(4) 0.000 0.000 -0.011(5)
N3A 0.054(6) 0.043(6) 0.038(4) 0.000 0.000 -0.011(5)
C1 0.057(6) 0.063(6) 0.032(4) 0.000 0.000 -0.002(4)
C2 0.066(5) 0.069(5) 0.032(2) 0.007(2) 0.007(2) -0.009(3)
C3 0.064(5) 0.064(5) 0.049(3) 0.006(3) 0.007(3) -0.007(4)

loop_
_atom_type_symbol
_atom_type_description
_atom_type_scat_dispersion_real
_atom_type_scat_dispersion_imag
_atom_type_scat_source
C C 0.0033 0.0016 'International Tables Vol C Tables 4.2.6.8 and 6.1.1.4'
H H 0.0000 0.0000 'International Tables Vol C Tables 4.2.6.8 and 6.1.1.4'
Cl Cl 0.1484 0.1585 'International Tables Vol C Tables 4.2.6.8 and 6.1.1.4'
N N 0.0061 0.0033 'International Tables Vol C Tables 4.2.6.8 and 6.1.1.4'
Re Re -1.0185 7.2310 'International Tables Vol C Tables 4.2.6.8 and 6.1.1.4'

loop_
_geom_angle_atom_site_label_1
_geom_angle_atom_site_label_2
_geom_angle_atom_site_label_3
_geom_angle
_geom_angle_site_symmetry_1
_geom_angle_site_symmetry_3
N1 Re1 N1 178.08(18) . 3
N1 Re1 N1 89.984(4) . 4
N1 Re1 N1 89.984(4) 3 4
N1 Re1 N1 89.984(4) . 2
N1 Re1 N1 89.984(4) 3 2
N1 Re1 N1 178.08(18) 4 2
N1 Re1 Re1 90.96(9) . 9_557
N1 Re1 Re1 90.96(9) 3 9_557
N1 Re1 Re1 90.96(9) 4 9_557
N1 Re1 Re1 90.96(9) 2 9_557
N1 Re1 Cl1 89.04(9) . .
N1 Re1 Cl1 89.04(9) 3 .
N1 Re1 Cl1 89.04(9) 4 .
N1 Re1 Cl1 89.04(9) 2 .
Re1 Re1 Cl1 180.0 9_557 .
C1 N1 C2 106.0(6) . .
C1 N1 Re1 115.2(5) . .
C2 N1 Re1 138.8(3) . .
C1 N3 C3 103.2(5) . 11_557
C1 N3 C3 103.2(5) . .
C3 N3 C3 127.3(9) 11_557 .
C1 N3A C3 102.3(10) . 11_557
C1 N3A C3 102.3(10) . .
C3 N3A C3 127.6(19) 11_557 .
N1 C1 N1 127.4(9) . 11_557
N1 C1 N3 116.2(4) . .
N1 C1 N3 116.2(4) 11_557 .
N1 C1 N3A 112.4(5) . .
N1 C1 N3A 112.4(5) 11_557 .
N1 C2 C3 104.6(4) . .
N1 C2 H2A 110.8 . .
C3 C2 H2A 110.8 . .
N1 C2 H2B 110.8 . .
C3 C2 H2B 110.8 . .
H2A C2 H2B 108.9 . .
N3A C3 C2 102.4(8) . .
N3 C3 C2 102.3(6) . .
N3A C3 H3A 79.8 . .
N3 C3 H3A 111.3 . .
C2 C3 H3A 111.3 . .
N3A C3 H3B 137.8 . .
N3 C3 H3B 111.3 . .
C2 C3 H3B 111.3 . .
H3A C3 H3B 109.2 . .

loop_
_geom_bond_atom_site_label_1
_geom_bond_atom_site_label_2
_geom_bond_distance
_geom_bond_site_symmetry_2
Re1 N1 2.071(5) .
Re1 N1 2.071(5) 3
Re1 N1 2.071(5) 4
Re1 N1 2.071(5) 2
Re1 Re1 2.2901(11) 9_557
Re1 Cl1 2.566(2) .
N1 C1 1.316(6) .
N1 C2 1.462(7) .
N3 C1 1.380(13) .
N3 C3 1.468(7) 11_557
N3 C3 1.468(7) .
N3A C1 1.40(2) .
N3A C3 1.466(12) 11_557
N3A C3 1.466(12) .
C1 N1 1.316(6) 11_557
C2 C3 1.547(9) .
C2 H2A 0.9900 .
C2 H2B 0.9900 .
C3 H3A 0.9900 .
C3 H3B 0.9900 .
